data_1515150
loop_
_publ_author_name
'Fallon, Thomas'
'Willis, Anthony C.'
'Rae, A. David'
'Paddon-Row, Michael N.'
'Sherburn, Michael S.'

_publ_section_title
;
 \b-Oligofurans
;
_journal_issue 6
_journal_name_full 'Chemical Science'
_journal_page_first 2133
_journal_paper_doi 10.1039/c2sc20130e
_journal_volume 3
_journal_year 2012
_chemical_compound_source local
_chemical_formula_moiety 'C16 H8 Br2 O4'
_chemical_formula_sum 'C16 H8 Br2 O4'
_chemical_formula_weight 424.05
_space_group_IT_number 15
_symmetry_cell_setting monoclinic
_symmetry_space_group_name_Hall '-C 2yc'
_symmetry_space_group_name_H-M 'C 1 2/c 1'
_atom_sites_solution_hydrogens geom
_atom_sites_solution_primary direct
_audit_creation_date 07-05-31
_audit_creation_method CRYSTALS_ver_12.18
_audit_update_record
;
2007-05-31 - Report on C16 H8 Br2 O4
by Anthony C. Willis
for Thomas Fallon and Mick Sherburn
2007-05-31 - passes checkcif tests with minor warnings
;
_cell_angle_alpha 90
_cell_angle_beta 107.1542(15)
_cell_angle_gamma 90
_cell_formula_units_Z 4
_cell_length_a 13.2036(4)
_cell_length_b 7.7069(2)
_cell_length_c 14.7968(5)
_cell_measurement_reflns_used 9945
_cell_measurement_temperature 200
_cell_measurement_theta_max 27.5
_cell_measurement_theta_min 2.6
_cell_volume 1438.72(8)
_computing_cell_refinement 'Denzo/Scalepack (Otwinowski & Minor, 1997)'
_computing_data_collection 'COLLECT (Nonius BV, 1997)'
_computing_data_reduction 'Denzo/Scalepack (Otwinowski & Minor, 1997)'
_computing_molecular_graphics
;
ORTEP-II (Johnson 1976) in teXsan (MSC, 1992-1997)
;
_computing_publication_material 'CRYSTALS (Watkin et al 2003)'
_computing_structure_refinement 'CRYSTALS (Watkin et al 2003)'
_computing_structure_solution 'SIR92 (Altomare et al, 1994)'
_diffrn_ambient_temperature 200
_diffrn_measured_fraction_theta_full 0.995
_diffrn_measured_fraction_theta_max 0.995
_diffrn_measurement_device_type 'Nonius KappaCCD'
_diffrn_measurement_method ' \f and \w scans with CCD '
_diffrn_radiation_monochromator graphite
_diffrn_radiation_type 'Mo K\a'
_diffrn_radiation_wavelength 0.71073
_diffrn_reflns_av_R_equivalents 0.060
_diffrn_reflns_limit_h_max 17
_diffrn_reflns_limit_h_min -17
_diffrn_reflns_limit_k_max 10
_diffrn_reflns_limit_k_min -9
_diffrn_reflns_limit_l_max 19
_diffrn_reflns_limit_l_min -19
_diffrn_reflns_number 13994
_diffrn_reflns_theta_full 27.5
_diffrn_reflns_theta_max 27.517
_diffrn_reflns_theta_min 3.612
_diffrn_standards_number 0
_exptl_absorpt_coefficient_mu 5.649
_exptl_absorpt_correction_T_max 0.779
_exptl_absorpt_correction_T_min 0.256
_exptl_absorpt_correction_type integration
_exptl_absorpt_process_details
;
via Gaussian method (Coppens, 1970) implemented in maXus (2000)
;
_exptl_crystal_colour colourless
_exptl_crystal_density_diffrn 1.958
_exptl_crystal_density_meas ?
_exptl_crystal_description plate
_exptl_crystal_F_000 824
_exptl_crystal_size_max 0.40
_exptl_crystal_size_mid 0.22
_exptl_crystal_size_min 0.04
_refine_diff_density_max 0.33
_refine_diff_density_min -0.92
_refine_ls_extinction_method None
_refine_ls_goodness_of_fit_ref 1.1093
_refine_ls_hydrogen_treatment refxyz
_refine_ls_matrix_type full
_refine_ls_number_parameters 112
_refine_ls_number_reflns 1200
_refine_ls_number_restraints 0
_refine_ls_R_factor_all 0.0367
_refine_ls_R_factor_gt 0.0272
_refine_ls_shift/su_max 0.000755
_refine_ls_structure_factor_coef F
_refine_ls_weighting_details
;
Method, part 1, Chebychev polynomial,
(Carruthers & Watkin, 1979, Prince, 1982)
[weight] = 1.0/[A~0~*T~0~(x)+A~1~*T~1~(x) ... +A~n-1~]*T~n-1~(x)]
where A~i~ are the Chebychev coefficients listed below and x= Fcalc/Fmax
Method = Robust Weighting (Prince, 1982)
W = [weight] * [1-(deltaF/6*sigmaF)^2^]^2^
A~i~ are:
0.985 0.324 0.543
;
_refine_ls_weighting_scheme calc
_refine_ls_wR_factor_all 0.0393
_refine_ls_wR_factor_gt 0.0310
_refine_ls_wR_factor_ref 0.0310
_reflns_limit_h_max 16
_reflns_limit_h_min -17
_reflns_limit_k_max 10
_reflns_limit_k_min 0
_reflns_limit_l_max 19
_reflns_limit_l_min 0
_reflns_number_gt 1200
_reflns_number_total 1642
_reflns_threshold_expression I>3.0\s(I)
_oxford_diffrn_Wilson_B_factor 3.32
_oxford_diffrn_Wilson_scale 5.06
_oxford_refine_ls_scale 0.5906(12)
_oxford_structure_analysis_title '5311504 she0710'
_cod_data_source_file c2sc20130e.txt
_cod_data_source_block she0710
_cod_depositor_comments
;
The following automatic conversions were performed:

'_symmetry_cell_setting' value 'Monoclinic' changed to 'monoclinic'
according to
/usr/data/users/saulius/automatic-downloads/retrospective/RSC/lib/dictionaries/cif_core.dic
dictionary named 'cif_core.dic' version 2.4.2 from 2011-04-26.

Automatic conversion script
Id: cif_fix_values 2281 2013-09-26 08:29:07Z andrius 

The following automatic conversions were performed:

'_exptl_crystal_density_meas' value ' not measured ' was changed to
'?' - the value is perceived as not measured.

Automatic conversion script
Id: cif_fix_values 3008 2015-01-20 13:52:24Z robertas 
;
_cod_original_sg_symbol_H-M 'C 1 2/c 1 '
_cod_database_code 1515150

loop_
_symmetry_equiv_pos_as_xyz
x,y,z
-x,-y,-z
x+1/2,y+1/2,z
-x+1/2,-y+1/2,-z
-x,y,-z+1/2
x,-y,z+1/2
-x+1/2,y+1/2,-z+1/2
x+1/2,-y+1/2,z+1/2

loop_
_atom_site_label
_atom_site_type_symbol
_atom_site_fract_x
_atom_site_fract_y
_atom_site_fract_z
_atom_site_U_iso_or_equiv
_atom_site_occupancy
_atom_site_adp_type
Br1 Br 0.66689(2) 0.23747(3) 0.57511(2) 0.0490 1.0000 Uani
C2 C 0.53619(19) 0.2774(3) 0.59627(17) 0.0332 1.0000 Uani
C3 C 0.4576(2) 0.1596(3) 0.58174(19) 0.0391 1.0000 Uani
O4 O 0.37320(15) 0.2300(2) 0.60288(14) 0.0412 1.0000 Uani
C5 C 0.4009(2) 0.3968(3) 0.63204(19) 0.0376 1.0000 Uani
C6 C 0.50091(18) 0.4346(3) 0.63041(16) 0.0310 1.0000 Uani
C7 C 0.55903(17) 0.5962(3) 0.66012(16) 0.0308 1.0000 Uani
C8 C 0.6414(2) 0.6576(3) 0.63211(19) 0.0382 1.0000 Uani
O9 O 0.67463(14) 0.8144(2) 0.67289(14) 0.0417 1.0000 Uani
C10 C 0.61195(19) 0.8520(3) 0.72903(19) 0.0377 1.0000 Uani
C11 C 0.54018(18) 0.7246(3) 0.72454(17) 0.0307 1.0000 Uani
H31 H 0.452(2) 0.051(4) 0.559(2) 0.0466 1.0000 Uiso
H51 H 0.348(2) 0.470(4) 0.648(2) 0.0454 1.0000 Uiso
H81 H 0.673(2) 0.615(5) 0.590(2) 0.0467 1.0000 Uiso
H101 H 0.625(2) 0.956(4) 0.763(2) 0.0447 1.0000 Uiso

loop_
_atom_site_aniso_label
_atom_site_aniso_U_11
_atom_site_aniso_U_22
_atom_site_aniso_U_33
_atom_site_aniso_U_23
_atom_site_aniso_U_13
_atom_site_aniso_U_12
Br1 0.03539(16) 0.04366(17) 0.0735(2) -0.00708(13) 0.02436(13) 0.00172(10)
C2 0.0292(11) 0.0362(11) 0.0363(12) 0.0003(9) 0.0130(9) 0.0005(9)
C3 0.0406(13) 0.0341(12) 0.0441(13) -0.0063(10) 0.0149(11) -0.0051(9)
O4 0.0344(9) 0.0431(10) 0.0495(10) -0.0077(8) 0.0178(8) -0.0122(7)
C5 0.0312(11) 0.0364(12) 0.0479(13) -0.0074(10) 0.0159(10) -0.0069(9)
C6 0.0277(10) 0.0312(10) 0.0352(11) 0.0010(9) 0.0111(9) -0.0018(8)
C7 0.0268(10) 0.0290(10) 0.0373(11) 0.0030(9) 0.0106(9) -0.0007(8)
C8 0.0344(12) 0.0377(12) 0.0466(14) 0.0018(10) 0.0181(11) -0.0057(9)
O9 0.0369(9) 0.0362(9) 0.0566(11) 0.0023(8) 0.0208(8) -0.0097(7)
C10 0.0333(11) 0.0288(11) 0.0518(14) 0.0005(10) 0.0138(10) -0.0037(9)
C11 0.0263(10) 0.0268(10) 0.0384(11) 0.0026(9) 0.0089(9) 0.0007(8)

loop_
_atom_type_symbol
_atom_type_scat_dispersion_real
_atom_type_scat_dispersion_imag
_atom_type_scat_Cromer_Mann_a1
_atom_type_scat_Cromer_Mann_b1
_atom_type_scat_Cromer_Mann_a2
_atom_type_scat_Cromer_Mann_b2
_atom_type_scat_Cromer_Mann_a3
_atom_type_scat_Cromer_Mann_b3
_atom_type_scat_Cromer_Mann_a4
_atom_type_scat_Cromer_Mann_b4
_atom_type_scat_Cromer_Mann_c
_atom_type_scat_source
C 0.0033 0.0016 2.3100 20.8439 1.0200 10.2075 1.5886 0.5687 0.8650 51.6512 0.2156 'International Tables Vol C 4.2.6.8 and 6.1.1.4'
H 0.0000 0.0000 0.4930 10.5109 0.3229 26.1257 0.1402 3.1424 0.0408 57.7998 0.0030 'International Tables Vol C 4.2.6.8 and 6.1.1.4'
Br -0.2901 2.4595 17.1789 2.1723 5.2358 16.5796 5.6377 0.2609 3.9851 41.4328 2.9557 'International Tables Vol C 4.2.6.8 and 6.1.1.4'
O 0.0106 0.0060 3.0485 13.2771 2.2868 5.7011 1.5463 0.3239 0.8670 32.9089 0.2508 'International Tables Vol C 4.2.6.8 and 6.1.1.4'

loop_
_exptl_crystal_face_index_h
_exptl_crystal_face_index_k
_exptl_crystal_face_index_l
_exptl_crystal_face_perp_dist
1 0 0 0.120
-1 0 0 0.100
0 1 0 0.200
0 -1 0 0.200
0 0 1 0.030
0 0 -1 0.015
-4 -5 1 0.157
-6 1 2 0.110

loop_
_geom_angle_atom_site_label_1
_geom_angle_site_symmetry_1
_geom_angle_atom_site_label_2
_geom_angle_atom_site_label_3
_geom_angle
_geom_angle_publ_flag
Br1 . C2 C3 124.62(19) yes
Br1 . C2 C6 127.39(17) yes
C3 . C2 C6 108.0(2) yes
C2 . C3 O4 109.9(2) yes
C2 . C3 H31 131(2) no
O4 . C3 H31 119(2) no
C3 . O4 C5 106.65(19) yes
O4 . C5 C6 111.4(2) yes
O4 . C5 H51 118.0(18) no
C6 . C5 H51 130.5(18) no
C2 . C6 C5 104.0(2) yes
C2 . C6 C7 128.8(2) yes
C5 . C6 C7 127.1(2) yes
C6 . C7 C8 127.0(2) yes
C6 . C7 C11 127.2(2) yes
C8 . C7 C11 105.8(2) yes
C7 . C8 O9 110.8(2) yes
C7 . C8 H81 131(2) no
O9 . C8 H81 118(2) no
C8 . O9 C10 106.47(18) yes
O9 . C10 C11 110.9(2) yes
O9 . C10 H101 117.4(19) no
C11 . C10 H101 131.7(19) no
C11 5_656 C11 C7 128.91(16) yes
C11 5_656 C11 C10 125.12(18) yes
C7 . C11 C10 106.0(2) yes

loop_
_geom_bond_atom_site_label_1
_geom_bond_atom_site_label_2
_geom_bond_site_symmetry_2
_geom_bond_distance
_geom_bond_publ_flag
Br1 C2 . 1.868(2) yes
C2 C3 . 1.347(3) yes
C2 C6 . 1.442(3) yes
C3 O4 . 1.356(3) yes
C3 H31 . 0.90(3) no
O4 C5 . 1.371(3) yes
C5 C6 . 1.360(3) yes
C5 H51 . 0.98(3) no
C6 C7 . 1.461(3) yes
C7 C8 . 1.357(3) yes
C7 C11 . 1.445(3) yes
C8 O9 . 1.364(3) yes
C8 H81 . 0.91(3) no
O9 C10 . 1.366(3) yes
C10 C11 . 1.353(3) yes
C10 H101 . 0.93(3) no
C11 C11 5_656 1.471(5) yes

loop_
_geom_contact_atom_site_label_1
_geom_contact_atom_site_label_2
_geom_contact_distance
_geom_contact_site_symmetry_2
_geom_contact_publ_flag
Br1 O9 3.556(2) 1_545 no
Br1 Br1 3.5598(6) 4_656 no
Br1 C10 3.566(2) 7_646 no
O4 O9 3.158(3) 3_445 no
O4 C8 3.263(4) 3_445 no
O4 C8 3.533(4) 2_666 no
O9 C5 3.280(4) 3 no
C2 C8 3.535(3) 2_666 no
C3 C8 3.356(4) 2_666 no
C3 C10 3.450(3) 1_545 no

loop_
_geom_torsion_atom_site_label_1
_geom_torsion_atom_site_label_2
_geom_torsion_atom_site_label_3
_geom_torsion_atom_site_label_4
_geom_torsion_site_symmetry_3
_geom_torsion_site_symmetry_4
_geom_torsion
_geom_torsion_publ_flag
Br1 C2 C3 O4 . . -179.4(2) no
Br1 C2 C6 C5 . . 179.3(2) no
Br1 C2 C6 C7 . . -2.8(4) no
O4 C3 C2 C6 . . 0.8(3) no
O4 C5 C6 C2 . . 0.7(3) no
O4 C5 C6 C7 . . -177.3(2) no
O9 C8 C7 C6 . . 178.7(2) no
O9 C8 C7 C11 . . -0.7(2) no
O9 C10 C11 C7 . . -0.1(3) no
O9 C10 C11 C11 . 5_656 -179.3(2) no
C2 C3 O4 C5 . . -0.4(3) no
C2 C6 C7 C8 . . 25.5(4) no
C2 C6 C7 C11 . . -155.2(2) no
C3 O4 C5 C6 . . -0.2(3) no
C3 C2 C6 C5 . . -0.9(3) no
C3 C2 C6 C7 . . 177.1(2) no
C5 C6 C7 C8 . . -157.0(3) no
C5 C6 C7 C11 . . 22.3(4) no
C6 C7 C11 C10 . . -179.0(2) no
C6 C7 C11 C11 . 5_656 0.2(4) no
C7 C8 O9 C10 . . 0.6(2) no
C7 C11 C11 C7 5_656 5_656 56.8(5) no
C7 C11 C11 C10 5_656 5_656 -124.2(2) no
C8 O9 C10 C11 . . -0.3(3) no
C8 C7 C11 C10 . . 0.5(2) no
C8 C7 C11 C11 . 5_656 179.6(2) no
C10 C11 C11 C10 5_656 5_656 54.8(5) no
